data_4105765
loop_
_publ_author_name
'Tamara M. Powers'
'Alison R. Fout'
'Shao-Liang Zheng'
'Theodore A. Betley'

_publ_contact_author_address
;Department of Chemistry and Chemical Biology
Harvard University
Mallinckrodt 306E
12 Oxford Street
Cambridge, MA 02138
;
_publ_contact_author_email betley@chemistry.harvard.edu
_publ_contact_author_name 'Professor Theodore A. Betley'
_publ_contact_author_phone 617-496-9944
_publ_section_title
;
 Oxidative Group Transfer to a Triiron Complex to Form a Nucleophilic
 \m3-Nitride, [Fe3(\m3-N)]-
;
_journal_name_full 'Journal of the American Chemical Society'
_journal_page_first 3336
_journal_page_last 3338
_journal_paper_doi 10.1021/ja2003445
_journal_volume 133
_journal_year 2011
_chemical_formula_sum 'C62 H111 Fe3 N8 O Si3'
_chemical_formula_weight 1236.42
_chemical_name_systematic
; 
 ? 
;
_space_group_IT_number 9
_symmetry_cell_setting monoclinic
_symmetry_space_group_name_Hall 'C -2yc'
_symmetry_space_group_name_H-M 'C 1 c 1'
_atom_sites_solution_hydrogens geom
_atom_sites_solution_primary direct
_atom_sites_solution_secondary difmap
_audit_creation_method SHELXL-97
_cell_angle_alpha 90.00
_cell_angle_beta 108.849(2)
_cell_angle_gamma 90.00
_cell_formula_units_Z 4
_cell_length_a 26.559(3)
_cell_length_b 11.6673(11)
_cell_length_c 23.123(2)
_cell_measurement_reflns_used 9887
_cell_measurement_temperature 100(1)
_cell_measurement_theta_max 27.184
_cell_measurement_theta_min 2.249
_cell_volume 6780.9(12)
_computing_cell_refinement 'SAINT 7.46A (Bruker-AXS, 2009)'
_computing_data_collection 'APEX2 v2009.3.0 (Bruker-AXS, 2009)'
_computing_data_reduction 'SAINT 7.46A (Bruker-AXS, 2009)'
_computing_molecular_graphics 'Bruker SHELXTL'
_computing_publication_material 'Bruker SHELXTL'
_computing_structure_refinement 'SHELXL-97 (Sheldrick, 2008)'
_computing_structure_solution 'SHELXS-97 (Sheldrick, 2008)'
_diffrn_ambient_temperature 100(1)
_diffrn_measured_fraction_theta_full 0.999
_diffrn_measured_fraction_theta_max 0.999
_diffrn_measurement_device_type 'CCD area detector'
_diffrn_measurement_method 'phi and omega scans'
_diffrn_radiation_monochromator graphite
_diffrn_radiation_source 'fine-focus sealed tube'
_diffrn_radiation_type MoK\a
_diffrn_radiation_wavelength 0.71073
_diffrn_reflns_av_R_equivalents 0.0595
_diffrn_reflns_av_sigmaI/netI 0.0802
_diffrn_reflns_limit_h_max 34
_diffrn_reflns_limit_h_min -34
_diffrn_reflns_limit_k_max 15
_diffrn_reflns_limit_k_min -15
_diffrn_reflns_limit_l_max 30
_diffrn_reflns_limit_l_min -30
_diffrn_reflns_number 44663
_diffrn_reflns_theta_full 27.54
_diffrn_reflns_theta_max 27.54
_diffrn_reflns_theta_min 1.62
_exptl_absorpt_coefficient_mu 0.730
_exptl_absorpt_correction_T_max 0.9175
_exptl_absorpt_correction_T_min 0.8678
_exptl_absorpt_correction_type multi-scan
_exptl_absorpt_process_details SADABS
_exptl_crystal_colour black
_exptl_crystal_density_diffrn 1.212
_exptl_crystal_description plate
_exptl_crystal_F_000 2672
_exptl_crystal_size_max 0.20
_exptl_crystal_size_mid 0.18
_exptl_crystal_size_min 0.12
_refine_diff_density_max 0.581
_refine_diff_density_min -0.486
_refine_diff_density_rms 0.068
_refine_ls_abs_structure_details 'Flack H D (1983), Acta Cryst. A39, 876-881'
_refine_ls_abs_structure_Flack 0.001(11)
_refine_ls_extinction_method none
_refine_ls_goodness_of_fit_ref 1.037
_refine_ls_hydrogen_treatment constr
_refine_ls_matrix_type full
_refine_ls_number_parameters 757
_refine_ls_number_reflns 15225
_refine_ls_number_restraints 62
_refine_ls_restrained_S_all 1.040
_refine_ls_R_factor_all 0.0777
_refine_ls_R_factor_gt 0.0492
_refine_ls_shift/su_max 0.000
_refine_ls_shift/su_mean 0.000
_refine_ls_structure_factor_coef Fsqd
_refine_ls_weighting_details 'calc w=1/[\s^2^(Fo^2^)+(0.0441P)^2^+0.0000P] where P=(Fo^2^+2Fc^2^)/3'
_refine_ls_weighting_scheme calc
_refine_ls_wR_factor_gt 0.0950
_refine_ls_wR_factor_ref 0.1047
_reflns_number_gt 11491
_reflns_number_total 15225
_reflns_threshold_expression >2sigma(I)
_cod_data_source_file ja2003445_si_002_2.cif
_cod_data_source_block tbsLFe3Ntba
_cod_original_cell_volume 6781.1(11)
_cod_database_code 4105765

loop_
_symmetry_equiv_pos_as_xyz
'x, y, z'
'x, -y, z+1/2'
'x+1/2, y+1/2, z'
'x+1/2, -y+1/2, z+1/2'

loop_
_atom_site_label
_atom_site_type_symbol
_atom_site_fract_x
_atom_site_fract_y
_atom_site_fract_z
_atom_site_U_iso_or_equiv
_atom_site_adp_type
_atom_site_occupancy
_atom_site_symmetry_multiplicity
_atom_site_calc_flag
_atom_site_refinement_flags
_atom_site_disorder_assembly
_atom_site_disorder_group
Fe1 Fe 0.21818(2) 0.11755(4) 0.01650(2) 0.02347(12) Uani 1 1 d . . .
Fe2 Fe 0.22775(2) 0.22599(4) -0.06862(2) 0.02322(12) Uani 1 1 d . . .
Fe3 Fe 0.308840(19) 0.13695(4) 0.00217(2) 0.02274(12) Uani 1 1 d . . .
Si1 Si 0.14729(4) 0.13547(9) 0.10455(5) 0.0291(3) Uani 1 1 d . . .
Si2 Si 0.43447(5) 0.13363(10) 0.07902(6) 0.0375(3) Uani 1 1 d . . .
Si3 Si 0.19688(5) 0.45257(9) -0.14543(5) 0.0327(3) Uani 1 1 d . B .
N1 N 0.17364(12) 0.1044(3) -0.07469(13) 0.0245(7) Uani 1 1 d . . .
N2 N 0.28438(12) 0.1287(3) -0.08898(14) 0.0249(7) Uani 1 1 d . . .
N3 N 0.27053(12) -0.0068(2) 0.02039(13) 0.0234(7) Uani 1 1 d . . .
N4 N 0.15115(12) 0.1446(3) 0.03206(15) 0.0316(8) Uani 1 1 d . . .
N5 N 0.24280(14) 0.3447(3) -0.11955(14) 0.0309(8) Uani 1 1 d . . .
N6 N 0.37043(12) 0.0907(3) 0.07113(14) 0.0308(8) Uani 1 1 d . A .
N7 N 0.26069(13) 0.2456(2) 0.01431(15) 0.0223(6) Uani 1 1 d . . .
C1 C 0.17649(15) -0.0034(3) -0.10736(17) 0.0300(9) Uani 1 1 d . . .
H1 H 0.1393 -0.0227 -0.1332 0.036 Uiso 1 1 calc R . .
C2 C 0.20926(15) 0.0058(3) -0.14994(17) 0.0315(9) Uani 1 1 d . . .
H2A H 0.1978 0.0748 -0.1758 0.038 Uiso 1 1 calc R . .
H2B H 0.2019 -0.0618 -0.1773 0.038 Uiso 1 1 calc R . .
C3 C 0.26979(16) 0.0134(3) -0.11698(17) 0.0286(9) Uani 1 1 d . . .
H3 H 0.2878 0.0037 -0.1486 0.034 Uiso 1 1 calc R . .
C4 C 0.28739(16) -0.0864(3) -0.07173(17) 0.0284(9) Uani 1 1 d . . .
H4A H 0.2839 -0.1587 -0.0951 0.034 Uiso 1 1 calc R . .
H4B H 0.3255 -0.0764 -0.0480 0.034 Uiso 1 1 calc R . .
C5 C 0.25619(15) -0.0978(3) -0.02726(17) 0.0279(8) Uani 1 1 d . . .
H5 H 0.2663 -0.1729 -0.0058 0.033 Uiso 1 1 calc R . .
C6 C 0.19630(15) -0.1027(3) -0.06228(17) 0.0294(9) Uani 1 1 d . . .
H6B H 0.1882 -0.1759 -0.0850 0.035 Uiso 1 1 calc R . .
H6A H 0.1766 -0.1018 -0.0325 0.035 Uiso 1 1 calc R . .
C7 C 0.12098(15) 0.1404(3) -0.07879(18) 0.0289(9) Uani 1 1 d . . .
C8 C 0.08126(16) 0.1538(4) -0.13454(19) 0.0375(10) Uani 1 1 d . . .
H8 H 0.0883 0.1343 -0.1711 0.045 Uiso 1 1 calc R . .
C9 C 0.03134(17) 0.1950(4) -0.1380(2) 0.0475(12) Uani 1 1 d . . .
H9 H 0.0044 0.2036 -0.1765 0.057 Uiso 1 1 calc R . .
C10 C 0.02130(18) 0.2237(4) -0.0845(2) 0.0498(12) Uani 1 1 d . . .
H10 H -0.0124 0.2541 -0.0867 0.060 Uiso 1 1 calc R . .
C11 C 0.05991(16) 0.2085(4) -0.0278(2) 0.0416(11) Uani 1 1 d . . .
H11 H 0.0520 0.2275 0.0082 0.050 Uiso 1 1 calc R . .
C12 C 0.11088(16) 0.1652(3) -0.02298(18) 0.0324(9) Uani 1 1 d . . .
C13 C 0.30939(15) 0.2060(3) -0.12045(16) 0.0285(9) Uani 1 1 d . . .
C14 C 0.35430(16) 0.1749(4) -0.13485(17) 0.0335(9) Uani 1 1 d . . .
H14 H 0.3665 0.0980 -0.1286 0.040 Uiso 1 1 calc R . .
C15 C 0.38186(17) 0.2538(4) -0.15827(18) 0.0376(10) Uani 1 1 d . . .
H15 H 0.4132 0.2322 -0.1669 0.045 Uiso 1 1 calc R . .
C16 C 0.36232(18) 0.3651(4) -0.16876(18) 0.0388(10) Uani 1 1 d . . .
H16 H 0.3809 0.4203 -0.1843 0.047 Uiso 1 1 calc R . .
C17 C 0.31635(17) 0.3971(4) -0.15706(18) 0.0367(10) Uani 1 1 d . . .
H17 H 0.3038 0.4736 -0.1652 0.044 Uiso 1 1 calc R . .
C18 C 0.28817(16) 0.3193(3) -0.13348(16) 0.0291(9) Uani 1 1 d . . .
C19 C 0.30292(15) -0.0412(3) 0.08026(16) 0.0261(8) Uani 1 1 d . A .
C20 C 0.28467(18) -0.1193(3) 0.11389(19) 0.0361(10) Uani 1 1 d . . .
H20 H 0.2514 -0.1560 0.0953 0.043 Uiso 1 1 calc R . .
C21 C 0.31368(19) -0.1458(3) 0.1744(2) 0.0403(11) Uani 1 1 d . . .
H21 H 0.3003 -0.1989 0.1971 0.048 Uiso 1 1 calc R . .
C22 C 0.3623(2) -0.0928(4) 0.2005(2) 0.0500(13) Uani 1 1 d . . .
H22 H 0.3825 -0.1088 0.2418 0.060 Uiso 1 1 calc R . .
C23 C 0.38161(18) -0.0172(4) 0.16729(19) 0.0426(11) Uani 1 1 d . A .
H23 H 0.4155 0.0165 0.1863 0.051 Uiso 1 1 calc R . .
C24 C 0.35366(16) 0.0128(3) 0.10639(18) 0.0330(9) Uani 1 1 d . . .
C25 C 0.1184(2) 0.2667(4) 0.1298(2) 0.0469(12) Uani 1 1 d . . .
H25A H 0.0804 0.2722 0.1066 0.070 Uiso 1 1 calc R . .
H25C H 0.1367 0.3353 0.1225 0.070 Uiso 1 1 calc R . .
H25B H 0.1230 0.2607 0.1735 0.070 Uiso 1 1 calc R . .
C26 C 0.21835(16) 0.1284(4) 0.15583(18) 0.0381(10) Uani 1 1 d . . .
H26B H 0.2196 0.1326 0.1986 0.057 Uiso 1 1 calc R . .
H26C H 0.2383 0.1928 0.1468 0.057 Uiso 1 1 calc R . .
H26A H 0.2343 0.0561 0.1489 0.057 Uiso 1 1 calc R . .
C27 C 0.10985(17) 0.0043(4) 0.11775(18) 0.0373(10) Uani 1 1 d . . .
C28 C 0.04919(18) 0.0172(5) 0.0877(2) 0.0517(13) Uani 1 1 d . . .
H28A H 0.0408 0.0257 0.0434 0.078 Uiso 1 1 calc R . .
H28C H 0.0369 0.0851 0.1042 0.078 Uiso 1 1 calc R . .
H28B H 0.0313 -0.0510 0.0963 0.078 Uiso 1 1 calc R . .
C29 C 0.1212(2) -0.0136(5) 0.1869(2) 0.0609(15) Uani 1 1 d . . .
H29B H 0.1102 0.0546 0.2044 0.091 Uiso 1 1 calc R . .
H29C H 0.1594 -0.0265 0.2068 0.091 Uiso 1 1 calc R . .
H29A H 0.1013 -0.0803 0.1934 0.091 Uiso 1 1 calc R . .
C30 C 0.1294(2) -0.1037(4) 0.0925(2) 0.0534(13) Uani 1 1 d . . .
H30B H 0.1093 -0.1707 0.0984 0.080 Uiso 1 1 calc R . .
H30C H 0.1673 -0.1154 0.1143 0.080 Uiso 1 1 calc R . .
H30A H 0.1239 -0.0935 0.0488 0.080 Uiso 1 1 calc R . .
C31 C 0.42811(17) 0.2546(4) 0.0243(2) 0.0421(11) Uani 1 1 d . A .
H31B H 0.4117 0.2268 -0.0175 0.063 Uiso 1 1 calc R . .
H31C H 0.4635 0.2857 0.0289 0.063 Uiso 1 1 calc R . .
H31A H 0.4058 0.3148 0.0329 0.063 Uiso 1 1 calc R . .
C32 C 0.47435(18) 0.1898(4) 0.1574(2) 0.0500(12) Uani 1 1 d . A .
H32A H 0.4510 0.2341 0.1743 0.075 Uiso 1 1 calc R . .
H32C H 0.5031 0.2392 0.1539 0.075 Uiso 1 1 calc R . .
H32B H 0.4896 0.1252 0.1846 0.075 Uiso 1 1 calc R . .
C33A C 0.4731(3) 0.0201(9) 0.0512(4) 0.049(2) Uani 0.643(17) 1 d PDU A 1
C33B C 0.4770(6) 0.0051(15) 0.0703(8) 0.052(3) Uani 0.357(17) 1 d PDU A 2
C34A C 0.4739(3) -0.0900(8) 0.0863(6) 0.052(2) Uani 0.643(17) 1 d PDU A 1
H34B H 0.4920 -0.0766 0.1300 0.078 Uiso 0.643(17) 1 calc PR A 1
H34C H 0.4929 -0.1494 0.0716 0.078 Uiso 0.643(17) 1 calc PR A 1
H34A H 0.4373 -0.1152 0.0801 0.078 Uiso 0.643(17) 1 calc PR A 1
C34B C 0.4815(7) -0.0910(12) 0.1199(10) 0.054(4) Uani 0.357(17) 1 d PDU A 2
H34E H 0.4943 -0.0569 0.1608 0.081 Uiso 0.357(17) 1 calc PR A 2
H34F H 0.5067 -0.1500 0.1164 0.081 Uiso 0.357(17) 1 calc PR A 2
H34D H 0.4465 -0.1258 0.1132 0.081 Uiso 0.357(17) 1 calc PR A 2
C35A C 0.5313(5) 0.0635(12) 0.0683(8) 0.049(2) Uani 0.643(17) 1 d PDU A 1
H35B H 0.5324 0.1329 0.0449 0.073 Uiso 0.643(17) 1 calc PR A 1
H35C H 0.5535 0.0040 0.0586 0.073 Uiso 0.643(17) 1 calc PR A 1
H35A H 0.5449 0.0808 0.1121 0.073 Uiso 0.643(17) 1 calc PR A 1
C35B C 0.5307(11) 0.039(2) 0.0624(15) 0.052(4) Uani 0.357(17) 1 d PU A 2
H35D H 0.5244 0.0936 0.0286 0.077 Uiso 0.357(17) 1 calc PR A 2
H35F H 0.5481 -0.0297 0.0533 0.077 Uiso 0.357(17) 1 calc PR A 2
H35E H 0.5537 0.0743 0.1001 0.077 Uiso 0.357(17) 1 calc PR A 2
C36A C 0.4511(3) 0.0003(10) -0.0182(5) 0.052(2) Uani 0.643(17) 1 d PDU A 1
H36A H 0.4127 -0.0140 -0.0303 0.078 Uiso 0.643(17) 1 calc PR A 1
H36C H 0.4688 -0.0661 -0.0290 0.078 Uiso 0.643(17) 1 calc PR A 1
H36B H 0.4578 0.0684 -0.0395 0.078 Uiso 0.643(17) 1 calc PR A 1
C36B C 0.4472(6) -0.0515(16) 0.0093(9) 0.053(4) Uani 0.357(17) 1 d PDU A 2
H36D H 0.4169 -0.0949 0.0133 0.079 Uiso 0.357(17) 1 calc PR A 2
H36F H 0.4713 -0.1035 -0.0023 0.079 Uiso 0.357(17) 1 calc PR A 2
H36E H 0.4344 0.0076 -0.0221 0.079 Uiso 0.357(17) 1 calc PR A 2
C37 C 0.14795(18) 0.4318(4) -0.10409(19) 0.0400(10) Uani 1 1 d . . .
H37A H 0.1263 0.3637 -0.1201 0.060 Uiso 1 1 calc R . .
H37C H 0.1248 0.4992 -0.1100 0.060 Uiso 1 1 calc R . .
H37B H 0.1669 0.4216 -0.0604 0.060 Uiso 1 1 calc R . .
C38 C 0.2245(2) 0.6029(4) -0.1292(2) 0.0497(12) Uani 1 1 d . . .
H38B H 0.1964 0.6585 -0.1483 0.075 Uiso 1 1 calc R . .
H38C H 0.2537 0.6125 -0.1460 0.075 Uiso 1 1 calc R . .
H38A H 0.2377 0.6157 -0.0850 0.075 Uiso 1 1 calc R . .
C39 C 0.1612(2) 0.4446(4) -0.2308(2) 0.0511(8) Uani 1 1 d D . .
C40 C 0.11131(19) 0.5219(4) -0.2474(2) 0.0511(8) Uani 1 1 d . B .
H40B H 0.0922 0.5164 -0.2913 0.077 Uiso 1 1 calc R . .
H40C H 0.1221 0.6016 -0.2368 0.077 Uiso 1 1 calc R . .
H40A H 0.0880 0.4968 -0.2246 0.077 Uiso 1 1 calc R . .
C41A C 0.1936(5) 0.4571(15) -0.2708(5) 0.0511(8) Uani 0.440(16) 1 d PD B 1
H41A H 0.2155 0.3884 -0.2680 0.077 Uiso 0.440(16) 1 calc PR B 1
H41C H 0.2168 0.5243 -0.2582 0.077 Uiso 0.440(16) 1 calc PR B 1
H41B H 0.1703 0.4672 -0.3131 0.077 Uiso 0.440(16) 1 calc PR B 1
C41B C 0.1984(4) 0.5055(12) -0.2626(4) 0.0511(8) Uani 0.560(16) 1 d PD B 2
H41D H 0.2291 0.4564 -0.2595 0.077 Uiso 0.560(16) 1 calc PR B 2
H41E H 0.2108 0.5789 -0.2424 0.077 Uiso 0.560(16) 1 calc PR B 2
H41F H 0.1784 0.5192 -0.3058 0.077 Uiso 0.560(16) 1 calc PR B 2
C42A C 0.1301(6) 0.3200(9) -0.2439(6) 0.0511(8) Uani 0.440(16) 1 d PD B 1
H42B H 0.1559 0.2580 -0.2288 0.077 Uiso 0.440(16) 1 calc PR B 1
H42C H 0.1124 0.3106 -0.2879 0.077 Uiso 0.440(16) 1 calc PR B 1
H42A H 0.1035 0.3175 -0.2228 0.077 Uiso 0.440(16) 1 calc PR B 1
C42B C 0.1507(6) 0.3237(7) -0.2531(4) 0.0511(8) Uani 0.560(16) 1 d PD B 2
H42D H 0.1326 0.2826 -0.2286 0.077 Uiso 0.560(16) 1 calc PR B 2
H42E H 0.1846 0.2856 -0.2493 0.077 Uiso 0.560(16) 1 calc PR B 2
H42F H 0.1282 0.3238 -0.2961 0.077 Uiso 0.560(16) 1 calc PR B 2
O1S O 0.00901(15) 0.2836(4) 0.37411(19) 0.0790(12) Uani 1 1 d . . .
C1S C 0.0301(3) 0.3825(5) 0.3757(3) 0.081(2) Uani 1 1 d . . .
H1S H 0.0655 0.3989 0.4005 0.098 Uiso 1 1 calc R . .
C2S C -0.0051(2) 0.4703(6) 0.3354(3) 0.097(2) Uani 1 1 d . . .
H2SA H -0.0255 0.4350 0.2964 0.145 Uiso 1 1 calc R . .
H2SB H 0.0167 0.5328 0.3279 0.145 Uiso 1 1 calc R . .
H2SC H -0.0296 0.5009 0.3554 0.145 Uiso 1 1 calc R . .
C3S C 0.0414(2) 0.1938(6) 0.4134(3) 0.0804(19) Uani 1 1 d . . .
H3SA H 0.0554 0.2218 0.4560 0.096 Uiso 1 1 calc R . .
H3SB H 0.0720 0.1751 0.3995 0.096 Uiso 1 1 calc R . .
C4S C 0.0090(3) 0.0902(6) 0.4109(3) 0.100(2) Uani 1 1 d . . .
H4SA H -0.0037 0.0612 0.3688 0.150 Uiso 1 1 calc R . .
H4SC H -0.0214 0.1091 0.4242 0.150 Uiso 1 1 calc R . .
H4SB H 0.0308 0.0314 0.4379 0.150 Uiso 1 1 calc R . .
N8 N 0.33353(13) 0.5002(3) 0.12620(14) 0.0309(8) Uani 1 1 d . . .
C43 C 0.27775(16) 0.5463(3) 0.11705(19) 0.0360(10) Uani 1 1 d . . .
H43A H 0.2722 0.5492 0.1574 0.043 Uiso 1 1 calc R . .
H43B H 0.2759 0.6260 0.1018 0.043 Uiso 1 1 calc R . .
C44 C 0.23233(17) 0.4788(4) 0.0735(2) 0.0450(12) Uani 1 1 d . . .
H44A H 0.2311 0.4018 0.0910 0.054 Uiso 1 1 calc R . .
H44B H 0.2394 0.4685 0.0343 0.054 Uiso 1 1 calc R . .
C45 C 0.1783(2) 0.5364(4) 0.0610(2) 0.0517(12) Uani 1 1 d . . .
H45A H 0.1501 0.4819 0.0388 0.062 Uiso 1 1 calc R . .
H45B H 0.1731 0.5545 0.1004 0.062 Uiso 1 1 calc R . .
C46 C 0.1724(2) 0.6442(4) 0.0242(3) 0.0712(19) Uani 1 1 d . . .
H46B H 0.1774 0.6270 -0.0150 0.107 Uiso 1 1 calc R . .
H46C H 0.1992 0.7000 0.0466 0.107 Uiso 1 1 calc R . .
H46A H 0.1368 0.6761 0.0171 0.107 Uiso 1 1 calc R . .
C47 C 0.37180(17) 0.5827(4) 0.16998(18) 0.0374(10) Uani 1 1 d . . .
H47B H 0.3676 0.6591 0.1504 0.045 Uiso 1 1 calc R . .
H47A H 0.3610 0.5899 0.2070 0.045 Uiso 1 1 calc R . .
C48 C 0.42948(19) 0.5516(5) 0.1897(2) 0.0604(15) Uani 1 1 d . C .
H48B H 0.4404 0.5376 0.1532 0.073 Uiso 1 1 calc R . .
H48A H 0.4354 0.4802 0.2141 0.073 Uiso 1 1 calc R . .
C49 C 0.4633(2) 0.6482(6) 0.2280(2) 0.0728(19) Uani 1 1 d D . .
H49A H 0.4399 0.6964 0.2436 0.087 Uiso 0.206(8) 1 calc PR C 1
H49B H 0.4901 0.6131 0.2638 0.087 Uiso 0.206(8) 1 calc PR C 1
H49D H 0.4537 0.7202 0.2043 0.087 Uiso 0.794(8) 1 calc PR C 2
H49C H 0.4530 0.6574 0.2652 0.087 Uiso 0.794(8) 1 calc PR C 2
C50A C 0.4886(9) 0.716(2) 0.2007(10) 0.066(3) Uani 0.206(8) 1 d PDU C 1
H50B H 0.5105 0.6701 0.1827 0.099 Uiso 0.206(8) 1 calc PR C 1
H50C H 0.5115 0.7692 0.2309 0.099 Uiso 0.206(8) 1 calc PR C 1
H50A H 0.4626 0.7603 0.1686 0.099 Uiso 0.206(8) 1 calc PR C 1
C50B C 0.5194(2) 0.6366(7) 0.2465(3) 0.069(2) Uani 0.794(8) 1 d PDU C 2
H50D H 0.5293 0.5577 0.2599 0.104 Uiso 0.794(8) 1 calc PR C 2
H50F H 0.5358 0.6894 0.2803 0.104 Uiso 0.794(8) 1 calc PR C 2
H50E H 0.5320 0.6546 0.2120 0.104 Uiso 0.794(8) 1 calc PR C 2
C51 C 0.34489(18) 0.4959(4) 0.06607(18) 0.0372(10) Uani 1 1 d . . .
H51B H 0.3818 0.4682 0.0743 0.045 Uiso 1 1 calc R . .
H51A H 0.3209 0.4385 0.0395 0.045 Uiso 1 1 calc R . .
C52 C 0.3387(2) 0.6073(4) 0.0311(2) 0.0543(13) Uani 1 1 d . . .
H52B H 0.3594 0.6681 0.0584 0.065 Uiso 1 1 calc R . .
H52A H 0.3008 0.6305 0.0171 0.065 Uiso 1 1 calc R . .
C53 C 0.3578(2) 0.5957(5) -0.0237(2) 0.0611(15) Uani 1 1 d . . .
H53A H 0.3439 0.5232 -0.0451 0.073 Uiso 1 1 calc R . .
H53B H 0.3429 0.6595 -0.0523 0.073 Uiso 1 1 calc R . .
C54 C 0.4157(2) 0.5965(6) -0.0078(3) 0.0739(17) Uani 1 1 d . . .
H54C H 0.4254 0.6100 -0.0446 0.111 Uiso 1 1 calc R . .
H54A H 0.4299 0.5224 0.0101 0.111 Uiso 1 1 calc R . .
H54B H 0.4305 0.6576 0.0220 0.111 Uiso 1 1 calc R . .
C55 C 0.33916(17) 0.3789(3) 0.15114(18) 0.0351(9) Uani 1 1 d . . .
H55B H 0.3755 0.3516 0.1554 0.042 Uiso 1 1 calc R . .
H55A H 0.3139 0.3293 0.1205 0.042 Uiso 1 1 calc R . .
C56 C 0.32971(18) 0.3619(4) 0.21239(19) 0.0392(10) Uani 1 1 d . . .
H56B H 0.3473 0.4243 0.2407 0.047 Uiso 1 1 calc R . .
H56A H 0.2911 0.3656 0.2062 0.047 Uiso 1 1 calc R . .
C57 C 0.35143(19) 0.2470(4) 0.2405(2) 0.0481(12) Uani 1 1 d . . .
H57A H 0.3353 0.1851 0.2110 0.058 Uiso 1 1 calc R . .
H57B H 0.3904 0.2451 0.2485 0.058 Uiso 1 1 calc R . .
C59 C 0.3401(2) 0.2250(5) 0.2994(3) 0.0748(17) Uani 1 1 d . . .
H59A H 0.3016 0.2259 0.2917 0.112 Uiso 1 1 calc R . .
H59C H 0.3570 0.2847 0.3292 0.112 Uiso 1 1 calc R . .
H59B H 0.3545 0.1499 0.3157 0.112 Uiso 1 1 calc R . .

loop_
_atom_site_aniso_label
_atom_site_aniso_U_11
_atom_site_aniso_U_22
_atom_site_aniso_U_33
_atom_site_aniso_U_23
_atom_site_aniso_U_13
_atom_site_aniso_U_12
Fe1 0.0246(3) 0.0212(3) 0.0229(3) 0.0008(2) 0.0053(2) 0.0027(2)
Fe2 0.0279(3) 0.0202(3) 0.0205(2) 0.0002(2) 0.0063(2) 0.0019(2)
Fe3 0.0227(3) 0.0207(3) 0.0223(3) -0.0017(2) 0.0038(2) 0.0024(2)
Si1 0.0307(6) 0.0302(6) 0.0264(6) -0.0003(5) 0.0092(5) 0.0034(5)
Si2 0.0230(6) 0.0342(7) 0.0484(7) -0.0096(6) 0.0021(5) 0.0025(5)
Si3 0.0484(7) 0.0249(6) 0.0238(5) 0.0038(5) 0.0104(5) 0.0079(5)
N1 0.0258(17) 0.0228(16) 0.0221(16) 0.0002(13) 0.0039(13) 0.0046(13)
N2 0.0308(17) 0.0207(16) 0.0239(16) -0.0056(13) 0.0098(14) -0.0013(13)
N3 0.0245(18) 0.0162(15) 0.0254(18) 0.0000(12) 0.0024(14) 0.0015(13)
N4 0.0253(17) 0.0342(19) 0.0330(18) 0.0037(15) 0.0064(14) 0.0074(14)
N5 0.043(2) 0.0255(17) 0.0258(17) 0.0028(14) 0.0130(15) 0.0021(15)
N6 0.0234(17) 0.0316(18) 0.0337(18) -0.0003(15) 0.0041(14) 0.0021(14)
N7 0.0224(15) 0.0230(16) 0.0207(15) 0.0017(13) 0.0058(12) -0.0008(13)
C1 0.029(2) 0.024(2) 0.031(2) -0.0087(16) 0.0024(17) -0.0026(16)
C2 0.034(2) 0.027(2) 0.027(2) -0.0053(16) 0.0021(17) 0.0006(17)
C3 0.039(2) 0.0208(19) 0.026(2) -0.0108(15) 0.0104(17) 0.0013(16)
C4 0.031(2) 0.0218(19) 0.031(2) -0.0069(16) 0.0078(17) 0.0031(16)
C5 0.034(2) 0.0184(18) 0.029(2) -0.0051(15) 0.0065(17) -0.0003(16)
C6 0.033(2) 0.023(2) 0.0268(19) -0.0066(16) 0.0025(16) -0.0024(16)
C7 0.027(2) 0.025(2) 0.031(2) 0.0024(17) 0.0045(17) 0.0032(16)
C8 0.034(2) 0.044(3) 0.032(2) -0.0011(19) 0.0061(18) 0.0010(19)
C9 0.030(3) 0.061(3) 0.041(3) 0.010(2) -0.002(2) 0.012(2)
C10 0.029(2) 0.072(3) 0.047(3) 0.007(3) 0.010(2) 0.016(2)
C11 0.032(2) 0.053(3) 0.040(2) 0.002(2) 0.012(2) 0.011(2)
C12 0.032(2) 0.030(2) 0.033(2) 0.0027(17) 0.0080(18) 0.0025(17)
C13 0.037(2) 0.028(2) 0.0206(19) -0.0055(16) 0.0086(17) 0.0011(17)
C14 0.042(2) 0.030(2) 0.026(2) -0.0067(17) 0.0074(18) 0.0018(18)
C15 0.037(2) 0.052(3) 0.026(2) -0.0062(19) 0.0142(18) -0.006(2)
C16 0.051(3) 0.040(3) 0.028(2) -0.0034(19) 0.017(2) -0.007(2)
C17 0.049(3) 0.035(2) 0.027(2) 0.0032(18) 0.0141(19) 0.000(2)
C18 0.038(2) 0.030(2) 0.0202(18) -0.0019(16) 0.0097(17) -0.0012(18)
C19 0.031(2) 0.0217(19) 0.0235(19) 0.0004(15) 0.0056(16) 0.0051(16)
C20 0.048(3) 0.021(2) 0.039(2) 0.0028(18) 0.013(2) 0.0050(18)
C21 0.058(3) 0.024(2) 0.039(2) 0.0112(18) 0.016(2) 0.010(2)
C22 0.071(4) 0.034(2) 0.033(2) 0.006(2) -0.001(2) 0.010(2)
C23 0.045(3) 0.031(2) 0.037(2) 0.0060(19) -0.007(2) 0.0026(19)
C24 0.034(2) 0.028(2) 0.034(2) 0.0024(18) 0.0067(18) 0.0091(18)
C25 0.052(3) 0.046(3) 0.046(3) -0.009(2) 0.020(2) 0.009(2)
C26 0.036(2) 0.045(3) 0.033(2) -0.007(2) 0.0097(19) -0.005(2)
C27 0.041(3) 0.044(3) 0.027(2) -0.0001(18) 0.0103(19) -0.004(2)
C28 0.045(3) 0.069(3) 0.042(3) 0.001(2) 0.015(2) -0.023(2)
C29 0.079(4) 0.071(4) 0.035(3) 0.006(2) 0.022(3) -0.018(3)
C30 0.062(3) 0.038(3) 0.068(3) -0.009(2) 0.031(3) -0.010(2)
C31 0.032(2) 0.051(3) 0.044(3) -0.011(2) 0.014(2) -0.007(2)
C32 0.039(3) 0.055(3) 0.047(3) -0.003(2) 0.000(2) -0.005(2)
C33A 0.026(3) 0.051(4) 0.063(4) -0.019(3) 0.004(3) 0.007(2)
C33B 0.034(5) 0.037(5) 0.074(7) -0.010(5) 0.001(4) 0.020(4)
C34A 0.028(3) 0.054(4) 0.069(5) -0.017(3) 0.008(3) 0.007(3)
C34B 0.036(5) 0.037(6) 0.076(8) -0.008(5) 0.002(5) 0.019(4)
C35A 0.026(3) 0.052(5) 0.063(4) -0.021(4) 0.007(3) 0.006(3)
C35B 0.034(5) 0.036(6) 0.073(8) -0.008(5) 0.000(5) 0.021(4)
C36A 0.030(3) 0.053(4) 0.064(4) -0.022(3) 0.004(3) 0.007(3)
C36B 0.034(5) 0.041(6) 0.074(7) -0.013(5) 0.005(5) 0.017(4)
C37 0.051(3) 0.037(2) 0.030(2) 0.0032(18) 0.010(2) 0.008(2)
C38 0.074(4) 0.029(2) 0.050(3) 0.000(2) 0.025(3) 0.006(2)
C39 0.063(2) 0.0562(18) 0.0308(14) 0.0024(13) 0.0103(13) 0.0157(16)
C40 0.063(2) 0.0562(18) 0.0308(14) 0.0024(13) 0.0103(13) 0.0157(16)
C41A 0.063(2) 0.0562(18) 0.0308(14) 0.0024(13) 0.0103(13) 0.0157(16)
C41B 0.063(2) 0.0562(18) 0.0308(14) 0.0024(13) 0.0103(13) 0.0157(16)
C42A 0.063(2) 0.0562(18) 0.0308(14) 0.0024(13) 0.0103(13) 0.0157(16)
C42B 0.063(2) 0.0562(18) 0.0308(14) 0.0024(13) 0.0103(13) 0.0157(16)
O1S 0.059(2) 0.084(3) 0.072(3) -0.014(2) -0.009(2) 0.017(2)
C1S 0.071(4) 0.066(4) 0.081(4) 0.025(3) -0.011(3) -0.029(3)
C2S 0.061(4) 0.091(5) 0.124(6) 0.014(4) 0.009(4) -0.037(4)
C3S 0.054(4) 0.097(5) 0.058(4) -0.004(3) -0.027(3) 0.012(3)
C4S 0.140(7) 0.093(5) 0.065(4) 0.012(4) 0.031(4) 0.043(5)
N8 0.040(2) 0.0267(18) 0.0232(16) -0.0056(14) 0.0071(15) -0.0012(14)
C43 0.046(3) 0.029(2) 0.035(2) -0.0024(18) 0.016(2) 0.0112(19)
C44 0.042(3) 0.034(2) 0.053(3) -0.005(2) 0.007(2) 0.006(2)
C45 0.057(3) 0.065(3) 0.036(2) 0.001(2) 0.020(2) 0.005(3)
C46 0.054(3) 0.038(3) 0.092(4) -0.014(3) -0.018(3) 0.011(2)
C47 0.044(3) 0.044(3) 0.024(2) -0.0094(18) 0.0104(18) -0.009(2)
C48 0.048(3) 0.090(4) 0.046(3) -0.029(3) 0.019(2) -0.020(3)
C49 0.060(4) 0.121(5) 0.037(3) -0.022(3) 0.015(3) -0.046(3)
C50A 0.041(5) 0.119(8) 0.039(5) -0.024(5) 0.014(5) 0.005(5)
C50B 0.042(4) 0.122(7) 0.041(3) -0.025(4) 0.010(3) 0.003(4)
C51 0.042(3) 0.039(2) 0.032(2) -0.0094(19) 0.0148(19) 0.0029(19)
C52 0.081(4) 0.052(3) 0.034(2) -0.006(2) 0.024(2) -0.005(3)
C53 0.069(4) 0.075(4) 0.042(3) -0.013(3) 0.022(3) -0.015(3)
C54 0.069(4) 0.080(4) 0.075(4) -0.003(3) 0.027(3) -0.005(3)
C55 0.039(2) 0.028(2) 0.036(2) -0.0023(18) 0.0083(18) 0.0066(18)
C56 0.045(3) 0.036(2) 0.037(2) -0.0010(19) 0.013(2) -0.002(2)
C57 0.043(3) 0.049(3) 0.050(3) 0.011(2) 0.012(2) 0.001(2)
C59 0.083(4) 0.069(4) 0.068(4) 0.028(3) 0.019(3) -0.012(3)

loop_
_atom_type_symbol
_atom_type_description
_atom_type_scat_dispersion_real
_atom_type_scat_dispersion_imag
_atom_type_scat_source
C C 0.0033 0.0016 'International Tables Vol C Tables 4.2.6.8 and 6.1.1.4'
H H 0.0000 0.0000 'International Tables Vol C Tables 4.2.6.8 and 6.1.1.4'
N N 0.0061 0.0033 'International Tables Vol C Tables 4.2.6.8 and 6.1.1.4'
Si Si 0.0817 0.0704 'International Tables Vol C Tables 4.2.6.8 and 6.1.1.4'
Fe Fe 0.3463 0.8444 'International Tables Vol C Tables 4.2.6.8 and 6.1.1.4'
O O 0.0106 0.0060 'International Tables Vol C Tables 4.2.6.8 and 6.1.1.4'

loop_
_geom_angle_atom_site_label_1
_geom_angle_atom_site_label_2
_geom_angle_atom_site_label_3
_geom_angle
N7 Fe1 N4 117.81(14)
N7 Fe1 N3 99.41(14)
N4 Fe1 N3 140.76(13)
N7 Fe1 N1 100.49(14)
N4 Fe1 N1 86.82(13)
N3 Fe1 N1 98.83(12)
N7 Fe1 Fe2 48.87(10)
N4 Fe1 Fe2 113.99(10)
N3 Fe1 Fe2 99.34(9)
N1 Fe1 Fe2 51.98(9)
N7 Fe1 Fe3 47.57(10)
N4 Fe1 Fe3 165.26(10)
N3 Fe1 Fe3 52.73(9)
N1 Fe1 Fe3 97.34(9)
Fe2 Fe1 Fe3 59.70(2)
N7 Fe2 N5 114.83(13)
N7 Fe2 N1 104.52(13)
N5 Fe2 N1 138.64(13)
N7 Fe2 N2 99.79(13)
N5 Fe2 N2 86.88(13)
N1 Fe2 N2 98.93(13)
N7 Fe2 Fe1 50.20(9)
N5 Fe2 Fe1 164.18(10)
N1 Fe2 Fe1 54.71(9)
N2 Fe2 Fe1 100.04(9)
N7 Fe2 Fe3 49.15(10)
N5 Fe2 Fe3 113.27(10)
N1 Fe2 Fe3 101.63(9)
N2 Fe2 Fe3 51.31(9)
Fe1 Fe2 Fe3 62.63(2)
N7 Fe3 N6 119.55(14)
N7 Fe3 N2 100.63(14)
N6 Fe3 N2 138.46(13)
N7 Fe3 N3 96.48(13)
N6 Fe3 N3 86.98(12)
N2 Fe3 N3 99.31(12)
N7 Fe3 Fe2 47.82(10)
N6 Fe3 Fe2 167.30(10)
N2 Fe3 Fe2 53.49(9)
N3 Fe3 Fe2 95.43(8)
N7 Fe3 Fe1 47.51(9)
N6 Fe3 Fe1 116.53(10)
N2 Fe3 Fe1 97.72(9)
N3 Fe3 Fe1 49.82(9)
Fe2 Fe3 Fe1 57.68(2)
N4 Si1 C26 104.74(18)
N4 Si1 C25 114.24(19)
C26 Si1 C25 105.5(2)
N4 Si1 C27 113.97(17)
C26 Si1 C27 109.52(19)
C25 Si1 C27 108.4(2)
N6 Si2 C31 106.12(18)
N6 Si2 C32 115.4(2)
C31 Si2 C32 106.7(2)
N6 Si2 C33A 112.4(3)
C31 Si2 C33A 103.7(3)
C32 Si2 C33A 111.5(3)
N6 Si2 C33B 110.7(4)
C31 Si2 C33B 116.5(5)
C32 Si2 C33B 101.8(5)
C33A Si2 C33B 13.6(5)
N5 Si3 C37 105.10(18)
N5 Si3 C38 115.05(19)
C37 Si3 C38 108.0(2)
N5 Si3 C39 112.70(19)
C37 Si3 C39 109.4(2)
C38 Si3 C39 106.4(2)
C7 N1 C1 115.1(3)
C7 N1 Fe2 117.5(2)
C1 N1 Fe2 119.1(2)
C7 N1 Fe1 105.7(2)
C1 N1 Fe1 118.5(2)
Fe2 N1 Fe1 73.30(10)
C13 N2 C3 116.2(3)
C13 N2 Fe3 117.1(2)
C3 N2 Fe3 116.9(2)
C13 N2 Fe2 105.1(2)
C3 N2 Fe2 119.4(2)
Fe3 N2 Fe2 75.20(11)
C19 N3 C5 116.5(3)
C19 N3 Fe1 116.1(2)
C5 N3 Fe1 118.6(2)
C19 N3 Fe3 104.0(2)
C5 N3 Fe3 116.8(2)
Fe1 N3 Fe3 77.46(10)
C12 N4 Si1 129.2(3)
C12 N4 Fe1 109.6(3)
Si1 N4 Fe1 121.05(17)
C18 N5 Si3 130.7(3)
C18 N5 Fe2 110.8(2)
Si3 N5 Fe2 118.11(19)
C24 N6 Si2 128.4(3)
C24 N6 Fe3 108.5(2)
Si2 N6 Fe3 122.85(19)
Fe2 N7 Fe1 80.93(12)
Fe2 N7 Fe3 83.02(13)
Fe1 N7 Fe3 84.92(12)
N1 C1 C2 113.9(3)
N1 C1 C6 110.9(3)
C2 C1 C6 110.7(3)
N1 C1 H1 107.0
C2 C1 H1 107.0
C6 C1 H1 107.0
C1 C2 C3 114.1(3)
C1 C2 H2A 108.7
C3 C2 H2A 108.7
C1 C2 H2B 108.7
C3 C2 H2B 108.7
H2A C2 H2B 107.6
N2 C3 C4 114.2(3)
N2 C3 C2 110.5(3)
C4 C3 C2 109.4(3)
N2 C3 H3 107.5
C4 C3 H3 107.5
C2 C3 H3 107.5
C5 C4 C3 114.5(3)
C5 C4 H4A 108.6
C3 C4 H4A 108.6
C5 C4 H4B 108.6
C3 C4 H4B 108.6
H4A C4 H4B 107.6
N3 C5 C4 111.9(3)
N3 C5 C6 113.0(3)
C4 C5 C6 110.2(3)
N3 C5 H5 107.1
C4 C5 H5 107.1
C6 C5 H5 107.1
C1 C6 C5 113.6(3)
C1 C6 H6B 108.8
C5 C6 H6B 108.8
C1 C6 H6A 108.8
C5 C6 H6A 108.8
H6B C6 H6A 107.7
C8 C7 C12 120.6(4)
C8 C7 N1 121.8(4)
C12 C7 N1 117.6(3)
C7 C8 C9 121.2(4)
C7 C8 H8 119.4
C9 C8 H8 119.4
C10 C9 C8 119.2(4)
C10 C9 H9 120.4
C8 C9 H9 120.4
C9 C10 C11 120.9(4)
C9 C10 H10 119.5
C11 C10 H10 119.5
C10 C11 C12 121.1(4)
C10 C11 H11 119.5
C12 C11 H11 119.5
N4 C12 C11 124.5(4)
N4 C12 C7 118.5(4)
C11 C12 C7 117.0(4)
C14 C13 C18 120.1(4)
C14 C13 N2 121.9(3)
C18 C13 N2 117.9(3)
C13 C14 C15 121.5(4)
C13 C14 H14 119.2
C15 C14 H14 119.2
C14 C15 C16 118.2(4)
C14 C15 H15 120.9
C16 C15 H15 120.9
C17 C16 C15 121.4(4)
C17 C16 H16 119.3
C15 C16 H16 119.3
C16 C17 C18 121.3(4)
C16 C17 H17 119.4
C18 C17 H17 119.4
N5 C18 C17 124.9(4)
N5 C18 C13 117.7(3)
C17 C18 C13 117.3(4)
C20 C19 N3 121.2(3)
C20 C19 C24 120.4(3)
N3 C19 C24 118.3(3)
C19 C20 C21 122.0(4)
C19 C20 H20 119.0
C21 C20 H20 119.0
C22 C21 C20 118.2(4)
C22 C21 H21 120.9
C20 C21 H21 120.9
C23 C22 C21 120.5(4)
C23 C22 H22 119.7
C21 C22 H22 119.7
C22 C23 C24 123.2(4)
C22 C23 H23 118.4
C24 C23 H23 118.4
N6 C24 C23 125.8(4)
N6 C24 C19 118.5(3)
C23 C24 C19 115.6(4)
Si1 C25 H25A 109.5
Si1 C25 H25C 109.5
H25A C25 H25C 109.5
Si1 C25 H25B 109.5
H25A C25 H25B 109.5
H25C C25 H25B 109.5
Si1 C26 H26B 109.5
Si1 C26 H26C 109.5
H26B C26 H26C 109.5
Si1 C26 H26A 109.5
H26B C26 H26A 109.5
H26C C26 H26A 109.5
C28 C27 C29 107.9(4)
C28 C27 C30 109.7(4)
C29 C27 C30 107.7(4)
C28 C27 Si1 111.9(3)
C29 C27 Si1 109.8(3)
C30 C27 Si1 109.8(3)
C27 C28 H28A 109.5
C27 C28 H28C 109.5
H28A C28 H28C 109.5
C27 C28 H28B 109.5
H28A C28 H28B 109.5
H28C C28 H28B 109.5
C27 C29 H29B 109.5
C27 C29 H29C 109.5
H29B C29 H29C 109.5
C27 C29 H29A 109.5
H29B C29 H29A 109.5
H29C C29 H29A 109.5
C27 C30 H30B 109.5
C27 C30 H30C 109.5
H30B C30 H30C 109.5
C27 C30 H30A 109.5
H30B C30 H30A 109.5
H30C C30 H30A 109.5
Si2 C31 H31B 109.5
Si2 C31 H31C 109.5
H31B C31 H31C 109.5
Si2 C31 H31A 109.5
H31B C31 H31A 109.5
H31C C31 H31A 109.5
Si2 C32 H32A 109.5
Si2 C32 H32C 109.5
H32A C32 H32C 109.5
Si2 C32 H32B 109.5
H32A C32 H32B 109.5
H32C C32 H32B 109.5
C34A C33A C36A 111.5(7)
C34A C33A C35A 107.4(8)
C36A C33A C35A 109.0(10)
C34A C33A Si2 108.9(6)
C36A C33A Si2 113.1(6)
C35A C33A Si2 106.7(7)
C36B C33B C35B 102.9(17)
C36B C33B C34B 105.0(13)
C35B C33B C34B 114.2(14)
C36B C33B Si2 106.7(9)
C35B C33B Si2 114.1(11)
C34B C33B Si2 112.7(11)
C33B C34B H34E 109.5
C33B C34B H34F 109.5
H34E C34B H34F 109.5
C33B C34B H34D 109.5
H34E C34B H34D 109.5
H34F C34B H34D 109.5
C33B C35B H35D 109.5
C33B C35B H35F 109.5
H35D C35B H35F 109.5
C33B C35B H35E 109.5
H35D C35B H35E 109.5
H35F C35B H35E 109.5
C33B C36B H36D 109.5
C33B C36B H36F 109.5
H36D C36B H36F 109.5
C33B C36B H36E 109.5
H36D C36B H36E 109.5
H36F C36B H36E 109.5
Si3 C37 H37A 109.5
Si3 C37 H37C 109.5
H37A C37 H37C 109.5
Si3 C37 H37B 109.5
H37A C37 H37B 109.5
H37C C37 H37B 109.5
Si3 C38 H38B 109.5
Si3 C38 H38C 109.5
H38B C38 H38C 109.5
Si3 C38 H38A 109.5
H38B C38 H38A 109.5
H38C C38 H38A 109.5
C41A C39 C42B 87.6(7)
C41A C39 C40 114.7(6)
C42B C39 C40 114.5(6)
C41A C39 C41B 22.2(6)
C42B C39 C41B 109.8(6)
C40 C39 C41B 103.7(5)
C41A C39 C42A 109.5(7)
C42B C39 C42A 23.2(5)
C40 C39 C42A 97.4(6)
C41B C39 C42A 131.5(6)
C41A C39 Si3 117.2(6)
C42B C39 Si3 112.3(4)
C40 C39 Si3 109.2(3)
C41B C39 Si3 106.7(5)
C42A C39 Si3 106.6(5)
C39 C40 H40B 109.5
C39 C40 H40C 109.5
H40B C40 H40C 109.5
C39 C40 H40A 109.5
H40B C40 H40A 109.5
H40C C40 H40A 109.5
C39 C41A H41A 109.5
C39 C41A H41C 109.5
C39 C41A H41B 109.5
C39 C41B H41D 109.5
C39 C41B H41E 109.5
H41D C41B H41E 109.5
C39 C41B H41F 109.5
H41D C41B H41F 109.5
H41E C41B H41F 109.5
C39 C42A H42B 109.5
C39 C42A H42C 109.5
C39 C42A H42A 109.5
C39 C42B H42D 109.5
C39 C42B H42E 109.5
H42D C42B H42E 109.5
C39 C42B H42F 109.5
H42D C42B H42F 109.5
H42E C42B H42F 109.5
C1S O1S C3S 117.6(5)
O1S C1S C2S 114.9(5)
O1S C1S H1S 122.5
C2S C1S H1S 122.5
C1S C2S H2SA 109.5
C1S C2S H2SB 109.5
H2SA C2S H2SB 109.5
C1S C2S H2SC 109.5
H2SA C2S H2SC 109.5
H2SB C2S H2SC 109.5
O1S C3S C4S 110.1(5)
O1S C3S H3SA 109.6
C4S C3S H3SA 109.6
O1S C3S H3SB 109.6
C4S C3S H3SB 109.6
H3SA C3S H3SB 108.2
C3S C4S H4SA 109.5
C3S C4S H4SC 109.5
H4SA C4S H4SC 109.5
C3S C4S H4SB 109.5
H4SA C4S H4SB 109.5
H4SC C4S H4SB 109.5
C51 N8 C55 107.0(3)
C51 N8 C47 110.1(3)
C55 N8 C47 112.0(3)
C51 N8 C43 110.9(3)
C55 N8 C43 110.7(3)
C47 N8 C43 106.2(3)
C44 C43 N8 115.9(3)
C44 C43 H43A 108.3
N8 C43 H43A 108.3
C44 C43 H43B 108.3
N8 C43 H43B 108.3
H43A C43 H43B 107.4
C43 C44 C45 113.2(4)
C43 C44 H44A 108.9
C45 C44 H44A 108.9
C43 C44 H44B 108.9
C45 C44 H44B 108.9
H44A C44 H44B 107.8
C46 C45 C44 113.5(5)
C46 C45 H45A 108.9
C44 C45 H45A 108.9
C46 C45 H45B 108.9
C44 C45 H45B 108.9
H45A C45 H45B 107.7
C45 C46 H46B 109.5
C45 C46 H46C 109.5
H46B C46 H46C 109.5
C45 C46 H46A 109.5
H46B C46 H46A 109.5
H46C C46 H46A 109.5
C48 C47 N8 116.6(4)
C48 C47 H47B 108.1
N8 C47 H47B 108.1
C48 C47 H47A 108.1
N8 C47 H47A 108.1
H47B C47 H47A 107.3
C47 C48 C49 110.5(5)
C47 C48 H48B 109.6
C49 C48 H48B 109.6
C47 C48 H48A 109.6
C49 C48 H48A 109.6
H48B C48 H48A 108.1
C50A C49 C50B 63.6(11)
C50A C49 C48 117.4(11)
C50B C49 C48 117.9(6)
C50A C49 H49A 107.9
C50B C49 H49A 131.9
C48 C49 H49A 107.9
C50A C49 H49B 107.9
C50B C49 H49B 46.1
C48 C49 H49B 107.9
H49A C49 H49B 107.2
C50A C49 H49D 46.2
C50B C49 H49D 107.8
C48 C49 H49D 107.8
H49A C49 H49D 68.9
H49B C49 H49D 143.2
C50A C49 H49C 132.4
C50B C49 H49C 107.8
C48 C49 H49C 107.8
H49A C49 H49C 40.3
H49B C49 H49C 69.1
H49D C49 H49C 107.2
C49 C50A H50B 109.5
C49 C50A H50C 109.5
C49 C50A H50A 109.5
C49 C50B H50D 109.5
C49 C50B H50F 109.5
H50D C50B H50F 109.5
C49 C50B H50E 109.5
H50D C50B H50E 109.5
H50F C50B H50E 109.5
C52 C51 N8 116.3(3)
C52 C51 H51B 108.2
N8 C51 H51B 108.2
C52 C51 H51A 108.2
N8 C51 H51A 108.2
H51B C51 H51A 107.4
C51 C52 C53 111.3(4)
C51 C52 H52B 109.4
C53 C52 H52B 109.4
C51 C52 H52A 109.4
C53 C52 H52A 109.4
H52B C52 H52A 108.0
C54 C53 C52 113.4(5)
C54 C53 H53A 108.9
C52 C53 H53A 108.9
C54 C53 H53B 108.9
C52 C53 H53B 108.9
H53A C53 H53B 107.7
C53 C54 H54C 109.5
C53 C54 H54A 109.5
H54C C54 H54A 109.5
C53 C54 H54B 109.5
H54C C54 H54B 109.5
H54A C54 H54B 109.5
N8 C55 C56 116.6(3)
N8 C55 H55B 108.1
C56 C55 H55B 108.1
N8 C55 H55A 108.1
C56 C55 H55A 108.1
H55B C55 H55A 107.3
C57 C56 C55 110.9(4)
C57 C56 H56B 109.5
C55 C56 H56B 109.5
C57 C56 H56A 109.5
C55 C56 H56A 109.5
H56B C56 H56A 108.0
C59 C57 C56 112.2(4)
C59 C57 H57A 109.2
C56 C57 H57A 109.2
C59 C57 H57B 109.2
C56 C57 H57B 109.2
H57A C57 H57B 107.9
C57 C59 H59A 109.5
C57 C59 H59C 109.5
H59A C59 H59C 109.5
C57 C59 H59B 109.5
H59A C59 H59B 109.5
H59C C59 H59B 109.5

loop_
_geom_bond_atom_site_label_1
_geom_bond_atom_site_label_2
_geom_bond_distance
Fe1 N7 1.884(3)
Fe1 N4 1.953(3)
Fe1 N3 1.991(3)
Fe1 N1 2.063(3)
Fe1 Fe2 2.4212(7)
Fe1 Fe3 2.5444(7)
Fe2 N7 1.847(3)
Fe2 N5 1.942(3)
Fe2 N1 1.991(3)
Fe2 N2 2.057(3)
Fe2 Fe3 2.4738(7)
Fe3 N7 1.885(3)
Fe3 N6 1.955(3)
Fe3 N2 1.997(3)
Fe3 N3 2.074(3)
Si1 N4 1.716(3)
Si1 C26 1.878(4)
Si1 C25 1.889(4)
Si1 C27 1.902(4)
Si2 N6 1.725(3)
Si2 C31 1.866(5)
Si2 C32 1.897(5)
Si2 C33A 1.909(11)
Si2 C33B 1.927(19)
Si3 N5 1.720(3)
Si3 C37 1.861(5)
Si3 C38 1.892(4)
Si3 C39 1.896(5)
N1 C7 1.434(5)
N1 C1 1.482(5)
N2 C13 1.448(5)
N2 C3 1.489(4)
N3 C19 1.431(4)
N3 C5 1.488(4)
N4 C12 1.393(5)
N5 C18 1.376(5)
N6 C24 1.387(5)
C1 C2 1.514(6)
C1 C6 1.533(5)
C1 H1 1.0000
C2 C3 1.543(5)
C2 H2A 0.9900
C2 H2B 0.9900
C3 C4 1.534(5)
C3 H3 1.0000
C4 C5 1.520(5)
C4 H4A 0.9900
C4 H4B 0.9900
C5 C6 1.535(5)
C5 H5 1.0000
C6 H6B 0.9900
C6 H6A 0.9900
C7 C8 1.386(5)
C7 C12 1.430(6)
C8 C9 1.389(6)
C8 H8 0.9500
C9 C10 1.387(7)
C9 H9 0.9500
C10 C11 1.390(6)
C10 H10 0.9500
C11 C12 1.415(6)
C11 H11 0.9500
C13 C14 1.386(6)
C13 C18 1.431(5)
C14 C15 1.390(6)
C14 H14 0.9500
C15 C16 1.390(6)
C15 H15 0.9500
C16 C17 1.385(6)
C16 H16 0.9500
C17 C18 1.395(6)
C17 H17 0.9500
C19 C20 1.383(5)
C19 C24 1.432(5)
C20 C21 1.398(6)
C20 H20 0.9500
C21 C22 1.382(7)
C21 H21 0.9500
C22 C23 1.374(6)
C22 H22 0.9500
C23 C24 1.408(5)
C23 H23 0.9500
C25 H25A 0.9800
C25 H25C 0.9800
C25 H25B 0.9800
C26 H26B 0.9800
C26 H26C 0.9800
C26 H26A 0.9800
C27 C28 1.542(6)
C27 C29 1.542(6)
C27 C30 1.548(6)
C28 H28A 0.9800
C28 H28C 0.9800
C28 H28B 0.9800
C29 H29B 0.9800
C29 H29C 0.9800
C29 H29A 0.9800
C30 H30B 0.9800
C30 H30C 0.9800
C30 H30A 0.9800
C31 H31B 0.9800
C31 H31C 0.9800
C31 H31A 0.9800
C32 H32A 0.9800
C32 H32C 0.9800
C32 H32B 0.9800
C33A C34A 1.516(11)
C33A C36A 1.538(10)
C33A C35A 1.552(16)
C33B C36B 1.525(15)
C33B C35B 1.55(4)
C33B C34B 1.581(16)
C34A H34B 0.9800
C34A H34C 0.9800
C34A H34A 0.9800
C34B H34E 0.9800
C34B H34F 0.9800
C34B H34D 0.9800
C35A H35B 0.9800
C35A H35C 0.9800
C35A H35A 0.9800
C35B H35D 0.9800
C35B H35F 0.9800
C35B H35E 0.9800
C36A H36A 0.9800
C36A H36C 0.9800
C36A H36B 0.9800
C36B H36D 0.9800
C36B H36F 0.9800
C36B H36E 0.9800
C37 H37A 0.9800
C37 H37C 0.9800
C37 H37B 0.9800
C38 H38B 0.9800
C38 H38C 0.9800
C38 H38A 0.9800
C39 C41A 1.459(11)
C39 C42B 1.497(10)
C39 C40 1.546(6)
C39 C41B 1.579(10)
C39 C42A 1.651(12)
C40 H40B 0.9800
C40 H40C 0.9800
C40 H40A 0.9800
C41A H41A 0.9800
C41A H41C 0.9800
C41A H41B 0.9800
C41B H41D 0.9800
C41B H41E 0.9800
C41B H41F 0.9800
C42A H42B 0.9800
C42A H42C 0.9800
C42A H42A 0.9800
C42B H42D 0.9800
C42B H42E 0.9800
C42B H42F 0.9800
O1S C1S 1.278(6)
O1S C3S 1.468(7)
C1S C2S 1.493(9)
C1S H1S 0.9500
C2S H2SA 0.9800
C2S H2SB 0.9800
C2S H2SC 0.9800
C3S C4S 1.473(9)
C3S H3SA 0.9900
C3S H3SB 0.9900
C4S H4SA 0.9800
C4S H4SC 0.9800
C4S H4SB 0.9800
N8 C51 1.516(5)
N8 C55 1.518(5)
N8 C47 1.522(5)
N8 C43 1.525(5)
C43 C44 1.519(6)
C43 H43A 0.9900
C43 H43B 0.9900
C44 C45 1.525(6)
C44 H44A 0.9900
C44 H44B 0.9900
C45 C46 1.496(7)
C45 H45A 0.9900
C45 H45B 0.9900
C46 H46B 0.9800
C46 H46C 0.9800
C46 H46A 0.9800
C47 C48 1.495(6)
C47 H47B 0.9900
C47 H47A 0.9900
C48 C49 1.532(7)
C48 H48B 0.9900
C48 H48A 0.9900
C49 C50A 1.324(17)
C49 C50B 1.418(7)
C49 H49A 0.9900
C49 H49B 0.9900
C49 H49D 0.9900
C49 H49C 0.9900
C50A H50B 0.9800
C50A H50C 0.9800
C50A H50A 0.9800
C50B H50D 0.9800
C50B H50F 0.9800
C50B H50E 0.9800
C51 C52 1.512(6)
C51 H51B 0.9900
C51 H51A 0.9900
C52 C53 1.513(7)
C52 H52B 0.9900
C52 H52A 0.9900
C53 C54 1.461(7)
C53 H53A 0.9900
C53 H53B 0.9900
C54 H54C 0.9800
C54 H54A 0.9800
C54 H54B 0.9800
C55 C56 1.529(6)
C55 H55B 0.9900
C55 H55A 0.9900
C56 C57 1.520(6)
C56 H56B 0.9900
C56 H56A 0.9900
C57 C59 1.509(7)
C57 H57A 0.9900
C57 H57B 0.9900
C59 H59A 0.9800
C59 H59C 0.9800
C59 H59B 0.9800

loop_
_geom_torsion_atom_site_label_1
_geom_torsion_atom_site_label_2
_geom_torsion_atom_site_label_3
_geom_torsion_atom_site_label_4
_geom_torsion
N4 Fe1 Fe2 N7 106.83(17)
N3 Fe1 Fe2 N7 -94.38(15)
N1 Fe1 Fe2 N7 171.68(17)
Fe3 Fe1 Fe2 N7 -58.18(13)
N7 Fe1 Fe2 N5 -20.6(4)
N4 Fe1 Fe2 N5 86.3(4)
N3 Fe1 Fe2 N5 -114.9(4)
N1 Fe1 Fe2 N5 151.1(4)
Fe3 Fe1 Fe2 N5 -78.7(4)
N7 Fe1 Fe2 N1 -171.68(17)
N4 Fe1 Fe2 N1 -64.85(15)
N3 Fe1 Fe2 N1 93.94(13)
Fe3 Fe1 Fe2 N1 130.14(11)
N7 Fe1 Fe2 N2 94.43(16)
N4 Fe1 Fe2 N2 -158.75(13)
N3 Fe1 Fe2 N2 0.05(12)
N1 Fe1 Fe2 N2 -93.89(14)
Fe3 Fe1 Fe2 N2 36.24(9)
N7 Fe1 Fe2 Fe3 58.18(13)
N4 Fe1 Fe2 Fe3 165.01(11)
N3 Fe1 Fe2 Fe3 -36.19(8)
N1 Fe1 Fe2 Fe3 -130.14(11)
N5 Fe2 Fe3 N7 103.43(16)
N1 Fe2 Fe3 N7 -99.23(16)
N2 Fe2 Fe3 N7 168.58(17)
Fe1 Fe2 Fe3 N7 -59.65(12)
N7 Fe2 Fe3 N6 -6.6(5)
N5 Fe2 Fe3 N6 96.9(5)
N1 Fe2 Fe3 N6 -105.8(5)
N2 Fe2 Fe3 N6 162.0(5)
Fe1 Fe2 Fe3 N6 -66.2(5)
N7 Fe2 Fe3 N2 -168.58(17)
N5 Fe2 Fe3 N2 -65.15(15)
N1 Fe2 Fe3 N2 92.19(15)
Fe1 Fe2 Fe3 N2 131.77(11)
N7 Fe2 Fe3 N3 93.84(15)
N5 Fe2 Fe3 N3 -162.73(13)
N1 Fe2 Fe3 N3 -5.39(12)
N2 Fe2 Fe3 N3 -97.58(14)
Fe1 Fe2 Fe3 N3 34.19(9)
N7 Fe2 Fe3 Fe1 59.65(12)
N5 Fe2 Fe3 Fe1 163.08(10)
N1 Fe2 Fe3 Fe1 -39.58(9)
N2 Fe2 Fe3 Fe1 -131.77(11)
N4 Fe1 Fe3 N7 -8.1(4)
N3 Fe1 Fe3 N7 -166.94(17)
N1 Fe1 Fe3 N7 97.53(16)
Fe2 Fe1 Fe3 N7 60.14(13)
N7 Fe1 Fe3 N6 106.87(17)
N4 Fe1 Fe3 N6 98.8(4)
N3 Fe1 Fe3 N6 -60.07(15)
N1 Fe1 Fe3 N6 -155.60(13)
Fe2 Fe1 Fe3 N6 167.00(11)
N7 Fe1 Fe3 N2 -97.36(16)
N4 Fe1 Fe3 N2 -105.5(4)
N3 Fe1 Fe3 N2 95.70(14)
N1 Fe1 Fe3 N2 0.16(12)
Fe2 Fe1 Fe3 N2 -37.23(9)
N7 Fe1 Fe3 N3 166.94(17)
N4 Fe1 Fe3 N3 158.8(4)
N1 Fe1 Fe3 N3 -95.53(13)
Fe2 Fe1 Fe3 N3 -132.92(11)
N7 Fe1 Fe3 Fe2 -60.14(13)
N4 Fe1 Fe3 Fe2 -68.2(4)
N3 Fe1 Fe3 Fe2 132.92(11)
N1 Fe1 Fe3 Fe2 37.39(9)
N7 Fe2 N1 C7 92.7(3)
N5 Fe2 N1 C7 -69.2(3)
N2 Fe2 N1 C7 -164.6(3)
Fe1 Fe2 N1 C7 99.3(3)
Fe3 Fe2 N1 C7 143.2(2)
N7 Fe2 N1 C1 -120.4(3)
N5 Fe2 N1 C1 77.7(3)
N2 Fe2 N1 C1 -17.8(3)
Fe1 Fe2 N1 C1 -113.8(3)
Fe3 Fe2 N1 C1 -69.9(2)
N7 Fe2 N1 Fe1 -6.59(14)
N5 Fe2 N1 Fe1 -168.51(15)
N2 Fe2 N1 Fe1 96.02(11)
Fe3 Fe2 N1 Fe1 43.88(8)
N7 Fe1 N1 C7 -108.3(2)
N4 Fe1 N1 C7 9.4(2)
N3 Fe1 N1 C7 150.3(2)
Fe2 Fe1 N1 C7 -114.7(2)
Fe3 Fe1 N1 C7 -156.4(2)
N7 Fe1 N1 C1 120.9(3)
N4 Fe1 N1 C1 -121.4(3)
N3 Fe1 N1 C1 19.5(3)
Fe2 Fe1 N1 C1 114.5(3)
Fe3 Fe1 N1 C1 72.8(3)
N7 Fe1 N1 Fe2 6.36(13)
N4 Fe1 N1 Fe2 124.07(12)
N3 Fe1 N1 Fe2 -95.00(11)
Fe3 Fe1 N1 Fe2 -41.72(8)
N7 Fe3 N2 C13 91.0(3)
N6 Fe3 N2 C13 -74.5(3)
N3 Fe3 N2 C13 -170.5(2)
Fe2 Fe3 N2 C13 99.6(3)
Fe1 Fe3 N2 C13 139.1(2)
N7 Fe3 N2 C3 -124.4(3)
N6 Fe3 N2 C3 70.0(3)
N3 Fe3 N2 C3 -25.9(3)
Fe2 Fe3 N2 C3 -115.8(3)
Fe1 Fe3 N2 C3 -76.3(3)
N7 Fe3 N2 Fe2 -8.58(13)
N6 Fe3 N2 Fe2 -174.12(15)
N3 Fe3 N2 Fe2 89.88(11)
Fe1 Fe3 N2 Fe2 39.50(8)
N7 Fe2 N2 C13 -105.9(2)
N5 Fe2 N2 C13 8.8(2)
N1 Fe2 N2 C13 147.6(2)
Fe1 Fe2 N2 C13 -156.9(2)
Fe3 Fe2 N2 C13 -114.6(2)
N7 Fe2 N2 C3 121.6(3)
N5 Fe2 N2 C3 -123.8(3)
N1 Fe2 N2 C3 15.0(3)
Fe1 Fe2 N2 C3 70.6(3)
Fe3 Fe2 N2 C3 112.8(3)
N7 Fe2 N2 Fe3 8.74(13)
N5 Fe2 N2 Fe3 123.40(12)
N1 Fe2 N2 Fe3 -97.80(11)
Fe1 Fe2 N2 Fe3 -42.27(8)
N7 Fe1 N3 C19 89.9(3)
N4 Fe1 N3 C19 -72.0(3)
N1 Fe1 N3 C19 -167.9(3)
Fe2 Fe1 N3 C19 139.5(2)
Fe3 Fe1 N3 C19 99.6(3)
N7 Fe1 N3 C5 -123.6(3)
N4 Fe1 N3 C5 74.4(3)
N1 Fe1 N3 C5 -21.4(3)
Fe2 Fe1 N3 C5 -74.1(3)
Fe3 Fe1 N3 C5 -113.9(3)
N7 Fe1 N3 Fe3 -9.73(13)
N4 Fe1 N3 Fe3 -171.65(16)
N1 Fe1 N3 Fe3 92.53(11)
Fe2 Fe1 N3 Fe3 39.84(8)
N7 Fe3 N3 C19 -104.5(2)
N6 Fe3 N3 C19 14.9(2)
N2 Fe3 N3 C19 153.5(2)
Fe2 Fe3 N3 C19 -152.6(2)
Fe1 Fe3 N3 C19 -114.2(2)
N7 Fe3 N3 C5 125.5(2)
N6 Fe3 N3 C5 -115.0(3)
N2 Fe3 N3 C5 23.6(3)
Fe2 Fe3 N3 C5 77.5(2)
Fe1 Fe3 N3 C5 115.9(3)
N7 Fe3 N3 Fe1 9.66(13)
N6 Fe3 N3 Fe1 129.06(12)
N2 Fe3 N3 Fe1 -92.27(11)
Fe2 Fe3 N3 Fe1 -38.43(8)
C26 Si1 N4 C12 -171.8(3)
C25 Si1 N4 C12 -56.9(4)
C27 Si1 N4 C12 68.5(4)
C26 Si1 N4 Fe1 11.5(3)
C25 Si1 N4 Fe1 126.3(2)
C27 Si1 N4 Fe1 -108.2(2)
N7 Fe1 N4 C12 88.1(3)
N3 Fe1 N4 C12 -112.2(3)
N1 Fe1 N4 C12 -12.1(3)
Fe2 Fe1 N4 C12 33.5(3)
Fe3 Fe1 N4 C12 94.8(4)
N7 Fe1 N4 Si1 -94.6(2)
N3 Fe1 N4 Si1 65.1(3)
N1 Fe1 N4 Si1 165.2(2)
Fe2 Fe1 N4 Si1 -149.20(16)
Fe3 Fe1 N4 Si1 -87.8(4)
C37 Si3 N5 C18 -178.7(3)
C38 Si3 N5 C18 -60.0(4)
C39 Si3 N5 C18 62.3(4)
C37 Si3 N5 Fe2 8.6(2)
C38 Si3 N5 Fe2 127.3(2)
C39 Si3 N5 Fe2 -110.4(2)
N7 Fe2 N5 C18 87.5(3)
N1 Fe2 N5 C18 -111.8(3)
N2 Fe2 N5 C18 -11.8(3)
Fe1 Fe2 N5 C18 104.8(4)
Fe3 Fe2 N5 C18 33.4(3)
N7 Fe2 N5 Si3 -98.4(2)
N1 Fe2 N5 Si3 62.2(3)
N2 Fe2 N5 Si3 162.2(2)
Fe1 Fe2 N5 Si3 -81.1(4)
Fe3 Fe2 N5 Si3 -152.59(14)
C31 Si2 N6 C24 -172.0(3)
C32 Si2 N6 C24 -54.1(4)
C33A Si2 N6 C24 75.3(5)
C33B Si2 N6 C24 60.8(6)
C31 Si2 N6 Fe3 14.7(3)
C32 Si2 N6 Fe3 132.6(2)
C33A Si2 N6 Fe3 -98.1(4)
C33B Si2 N6 Fe3 -112.6(6)
N7 Fe3 N6 C24 78.4(3)
N2 Fe3 N6 C24 -117.9(3)
N3 Fe3 N6 C24 -17.3(3)
Fe2 Fe3 N6 C24 84.0(5)
Fe1 Fe3 N6 C24 24.2(3)
N7 Fe3 N6 Si2 -107.1(2)
N2 Fe3 N6 Si2 56.6(3)
N3 Fe3 N6 Si2 157.2(2)
Fe2 Fe3 N6 Si2 -101.5(5)
Fe1 Fe3 N6 Si2 -161.27(15)
N5 Fe2 N7 Fe1 173.95(12)
N1 Fe2 N7 Fe1 7.01(15)
N2 Fe2 N7 Fe1 -94.96(13)
Fe3 Fe2 N7 Fe1 -85.94(10)
N5 Fe2 N7 Fe3 -100.11(14)
N1 Fe2 N7 Fe3 92.95(13)
N2 Fe2 N7 Fe3 -9.02(14)
Fe1 Fe2 N7 Fe3 85.94(10)
N4 Fe1 N7 Fe2 -98.60(14)
N3 Fe1 N7 Fe2 94.23(12)
N1 Fe1 N7 Fe2 -6.66(14)
Fe3 Fe1 N7 Fe2 83.72(12)
N4 Fe1 N7 Fe3 177.68(11)
N3 Fe1 N7 Fe3 10.50(14)
N1 Fe1 N7 Fe3 -90.38(13)
Fe2 Fe1 N7 Fe3 -83.72(12)
N6 Fe3 N7 Fe2 178.34(12)
N2 Fe3 N7 Fe2 9.31(14)
N3 Fe3 N7 Fe2 -91.47(12)
Fe1 Fe3 N7 Fe2 -81.46(11)
N6 Fe3 N7 Fe1 -100.20(15)
N2 Fe3 N7 Fe1 90.77(13)
N3 Fe3 N7 Fe1 -10.01(13)
Fe2 Fe3 N7 Fe1 81.46(11)
C7 N1 C1 C2 128.7(3)
Fe2 N1 C1 C2 -19.0(4)
Fe1 N1 C1 C2 -104.8(3)
C7 N1 C1 C6 -105.6(4)
Fe2 N1 C1 C6 106.7(3)
Fe1 N1 C1 C6 20.9(4)
N1 C1 C2 C3 72.6(4)
C6 C1 C2 C3 -53.2(4)
C13 N2 C3 C4 131.9(3)
Fe3 N2 C3 C4 -13.0(4)
Fe2 N2 C3 C4 -100.6(3)
C13 N2 C3 C2 -104.3(4)
Fe3 N2 C3 C2 110.9(3)
Fe2 N2 C3 C2 23.3(4)
C1 C2 C3 N2 -73.9(4)
C1 C2 C3 C4 52.7(4)
N2 C3 C4 C5 71.5(4)
C2 C3 C4 C5 -52.9(4)
C19 N3 C5 C4 -105.6(4)
Fe1 N3 C5 C4 108.0(3)
Fe3 N3 C5 C4 18.1(4)
C19 N3 C5 C6 129.3(3)
Fe1 N3 C5 C6 -17.0(4)
Fe3 N3 C5 C6 -106.9(3)
C3 C4 C5 N3 -73.3(4)
C3 C4 C5 C6 53.3(4)
N1 C1 C6 C5 -74.5(4)
C2 C1 C6 C5 53.0(4)
N3 C5 C6 C1 73.3(4)
C4 C5 C6 C1 -52.7(4)
C1 N1 C7 C8 -53.9(5)
Fe2 N1 C7 C8 94.3(4)
Fe1 N1 C7 C8 173.4(3)
C1 N1 C7 C12 127.7(4)
Fe2 N1 C7 C12 -84.1(4)
Fe1 N1 C7 C12 -5.1(4)
C12 C7 C8 C9 2.2(6)
N1 C7 C8 C9 -176.2(4)
C7 C8 C9 C10 0.2(7)
C8 C9 C10 C11 -1.9(8)
C9 C10 C11 C12 1.1(7)
Si1 N4 C12 C11 15.2(6)
Fe1 N4 C12 C11 -167.8(3)
Si1 N4 C12 C7 -164.3(3)
Fe1 N4 C12 C7 12.7(4)
C10 C11 C12 N4 -178.2(4)
C10 C11 C12 C7 1.3(6)
C8 C7 C12 N4 176.6(4)
N1 C7 C12 N4 -4.9(5)
C8 C7 C12 C11 -2.9(6)
N1 C7 C12 C11 175.5(4)
C3 N2 C13 C14 -53.8(5)
Fe3 N2 C13 C14 91.0(4)
Fe2 N2 C13 C14 171.9(3)
C3 N2 C13 C18 129.8(3)
Fe3 N2 C13 C18 -85.4(4)
Fe2 N2 C13 C18 -4.6(4)
C18 C13 C14 C15 4.3(6)
N2 C13 C14 C15 -172.0(3)
C13 C14 C15 C16 -1.9(6)
C14 C15 C16 C17 -0.8(6)
C15 C16 C17 C18 0.9(6)
Si3 N5 C18 C17 22.1(6)
Fe2 N5 C18 C17 -164.8(3)
Si3 N5 C18 C13 -160.6(3)
Fe2 N5 C18 C13 12.4(4)
C16 C17 C18 N5 178.8(4)
C16 C17 C18 C13 1.5(6)
C14 C13 C18 N5 178.5(3)
N2 C13 C18 N5 -5.0(5)
C14 C13 C18 C17 -4.1(5)
N2 C13 C18 C17 172.4(3)
C5 N3 C19 C20 -63.8(5)
Fe1 N3 C19 C20 83.3(4)
Fe3 N3 C19 C20 166.0(3)
C5 N3 C19 C24 120.1(4)
Fe1 N3 C19 C24 -92.7(4)
Fe3 N3 C19 C24 -10.0(4)
N3 C19 C20 C21 -174.0(4)
C24 C19 C20 C21 2.0(6)
C19 C20 C21 C22 -0.9(6)
C20 C21 C22 C23 -0.8(7)
C21 C22 C23 C24 1.3(7)
Si2 N6 C24 C23 24.1(6)
Fe3 N6 C24 C23 -161.8(4)
Si2 N6 C24 C19 -157.6(3)
Fe3 N6 C24 C19 16.5(4)
C22 C23 C24 N6 178.2(4)
C22 C23 C24 C19 -0.2(6)
C20 C19 C24 N6 -179.9(3)
N3 C19 C24 N6 -3.8(5)
C20 C19 C24 C23 -1.4(5)
N3 C19 C24 C23 174.7(3)
N4 Si1 C27 C28 -75.3(3)
C26 Si1 C27 C28 167.8(3)
C25 Si1 C27 C28 53.2(4)
N4 Si1 C27 C29 165.0(3)
C26 Si1 C27 C29 48.0(4)
C25 Si1 C27 C29 -66.6(4)
N4 Si1 C27 C30 46.8(4)
C26 Si1 C27 C30 -70.1(3)
C25 Si1 C27 C30 175.3(3)
N6 Si2 C33A C34A -57.5(6)
C31 Si2 C33A C34A -171.7(5)
C32 Si2 C33A C34A 73.8(6)
C33B Si2 C33A C34A 28(2)
N6 Si2 C33A C36A 67.0(7)
C31 Si2 C33A C36A -47.2(7)
C32 Si2 C33A C36A -161.6(6)
C33B Si2 C33A C36A 153(2)
N6 Si2 C33A C35A -173.2(8)
C31 Si2 C33A C35A 72.6(9)
C32 Si2 C33A C35A -41.8(9)
C33B Si2 C33A C35A -88(2)
N6 Si2 C33B C36B 54.2(11)
C31 Si2 C33B C36B -67.1(12)
C32 Si2 C33B C36B 177.3(10)
C33A Si2 C33B C36B -46(2)
N6 Si2 C33B C35B 167.1(16)
C31 Si2 C33B C35B 45.8(18)
C32 Si2 C33B C35B -69.7(18)
C33A Si2 C33B C35B 67(2)
N6 Si2 C33B C34B -60.5(10)
C31 Si2 C33B C34B 178.1(8)
C32 Si2 C33B C34B 62.6(10)
C33A Si2 C33B C34B -160(3)
N5 Si3 C39 C41A -62.5(9)
C37 Si3 C39 C41A -179.0(8)
C38 Si3 C39 C41A 64.6(9)
N5 Si3 C39 C42B 36.7(7)
C37 Si3 C39 C42B -79.8(7)
C38 Si3 C39 C42B 163.7(7)
N5 Si3 C39 C40 164.9(3)
C37 Si3 C39 C40 48.4(4)
C38 Si3 C39 C40 -68.1(4)
N5 Si3 C39 C41B -83.6(6)
C37 Si3 C39 C41B 159.9(5)
C38 Si3 C39 C41B 43.5(6)
N5 Si3 C39 C42A 60.6(7)
C37 Si3 C39 C42A -55.9(7)
C38 Si3 C39 C42A -172.4(7)
C3S O1S C1S C2S -179.2(6)
C1S O1S C3S C4S 173.8(6)
C51 N8 C43 C44 59.2(4)
C55 N8 C43 C44 -59.5(4)
C47 N8 C43 C44 178.7(4)
N8 C43 C44 C45 -173.6(4)
C43 C44 C45 C46 69.0(5)
C51 N8 C47 C48 -63.8(5)
C55 N8 C47 C48 55.1(5)
C43 N8 C47 C48 176.1(4)
N8 C47 C48 C49 174.1(4)
C47 C48 C49 C50A -102.2(14)
C47 C48 C49 C50B -175.3(5)
C55 N8 C51 C52 176.9(4)
C47 N8 C51 C52 -61.2(5)
C43 N8 C51 C52 56.0(5)
N8 C51 C52 C53 172.8(4)
C51 C52 C53 C54 -76.7(6)
C51 N8 C55 C56 179.7(4)
C47 N8 C55 C56 59.0(5)
C43 N8 C55 C56 -59.3(4)
N8 C55 C56 C57 -163.9(4)
C55 C56 C57 C59 -177.0(4)
